data_7714979
loop_
_publ_author_name
'Chen, Yue-Chen'
'Di, Yi-Ming'
'Zhang, Shu-Quan'
'Lin, Mei-Jin'

_publ_section_title
;
 Polyoxometalate/<i>s</i>-triazine hybrid heterostructures with ultrafast
 photochromic properties.
;
_journal_issue 7
_journal_name_full 'Dalton transactions (Cambridge, England : 2003)'
_journal_page_first 3215
_journal_page_last 3223
_journal_paper_doi 10.1039/d3dt04157c
_journal_volume 53
_journal_year 2024
_chemical_formula_moiety 'O40 P W12, 2(C18 H13.5 N6)'
_chemical_formula_sum 'C36 H27 N12 O40 P W12'
_chemical_formula_weight 3504.86
_space_group_crystal_system monoclinic
_space_group_IT_number 14
_space_group_name_Hall '-P 2yn'
_space_group_name_H-M_alt 'P 1 21/n 1'
_atom_sites_solution_hydrogens geom
_audit_creation_date 2023-12-12
_audit_creation_method
;
Olex2 1.3
(compiled 2020.11.12 svn.r5f609507 for OlexSys, GUI svn.r6408)
;
_audit_update_record
;
2024-01-05 deposited with the CCDC.	2024-01-10 downloaded from the CCDC.
;
_cell_angle_alpha 90
_cell_angle_beta 92.724(3)
_cell_angle_gamma 90
_cell_formula_units_Z 2
_cell_length_a 13.2182(4)
_cell_length_b 10.4154(3)
_cell_length_c 22.7385(7)
_cell_measurement_reflns_used 8116
_cell_measurement_temperature 293(2)
_cell_measurement_theta_max 27.5970
_cell_measurement_theta_min 2.1750
_cell_volume 3126.94(16)
_computing_cell_refinement 'CrysAlisPro 1.171.39.28b (Rigaku OD, 2015)'
_computing_data_collection 'CrysAlisPro 1.171.39.28b (Rigaku OD, 2015)'
_computing_data_reduction 'CrysAlisPro 1.171.39.28b (Rigaku OD, 2015)'
_computing_molecular_graphics 'Olex2 1.3 (Dolomanov et al., 2009)'
_computing_publication_material 'Olex2 1.3 (Dolomanov et al., 2009)'
_computing_structure_refinement 'SHELXL 2018/3 (Sheldrick, 2015)'
_computing_structure_solution 'SHELXT 2018/2 (Sheldrick, 2018)'
_diffrn_ambient_temperature 293(2)
_diffrn_measured_fraction_theta_full 0.999
_diffrn_measured_fraction_theta_max 0.999
_diffrn_measurement_details
;
List of Runs (angles in degrees, time in seconds):

  # Type    Start    End  Width  t~exp~   \w     \q     \k     \f   Frames
#--------------------------------------------------------------------------
  1  \w    -56.00  80.00   0.50    6.00    --   -9.80  29.00 120.00  272
  2  \w    -88.00 -62.00   0.50    6.00    --   -9.80  43.00-120.00   52
  3  \w    -92.00  63.00   0.50    6.00    --   -9.80  43.00  90.00  310
;
_diffrn_measurement_device 'four-circle diffractometer'
_diffrn_measurement_device_type 'XtaLAB AFC11 (RCD3): quarter-chi single'
_diffrn_measurement_method '\w scans'
_diffrn_radiation_type MoK\a
_diffrn_radiation_wavelength 0.71073
_diffrn_reflns_av_R_equivalents 0.0502
_diffrn_reflns_av_unetI/netI 0.0470
_diffrn_reflns_Laue_measured_fraction_full 0.999
_diffrn_reflns_Laue_measured_fraction_max 0.999
_diffrn_reflns_limit_h_max 15
_diffrn_reflns_limit_h_min -15
_diffrn_reflns_limit_k_max 10
_diffrn_reflns_limit_k_min -12
_diffrn_reflns_limit_l_max 27
_diffrn_reflns_limit_l_min -27
_diffrn_reflns_number 21448
_diffrn_reflns_point_group_measured_fraction_full 0.999
_diffrn_reflns_point_group_measured_fraction_max 0.999
_diffrn_reflns_theta_full 25.027
_diffrn_reflns_theta_max 25.027
_diffrn_reflns_theta_min 2.151
_exptl_absorpt_coefficient_mu 22.103
_exptl_absorpt_correction_T_max 1.00000
_exptl_absorpt_correction_T_min 0.09390
_exptl_absorpt_correction_type multi-scan
_exptl_absorpt_process_details
;
CrysAlisPro 1.171.39.28b (Rigaku Oxford Diffraction, 2015)
Empirical absorption correction using spherical harmonics,
 implemented in SCALE3 ABSPACK scaling algorithm.
;
_exptl_crystal_colour 'clear light colourless'
_exptl_crystal_colour_lustre clear
_exptl_crystal_colour_modifier light
_exptl_crystal_colour_primary colourless
_exptl_crystal_density_diffrn 3.722
_exptl_crystal_description plate
_exptl_crystal_F_000 3100
_exptl_crystal_size_min 0.3
_refine_diff_density_max 3.427
_refine_diff_density_min -2.615
_refine_diff_density_rms 0.384
_refine_ls_extinction_method none
_refine_ls_goodness_of_fit_ref 1.037
_refine_ls_hydrogen_treatment constr
_refine_ls_matrix_type full
_refine_ls_number_parameters 467
_refine_ls_number_reflns 5513
_refine_ls_number_restraints 700
_refine_ls_restrained_S_all 1.006
_refine_ls_R_factor_all 0.0708
_refine_ls_R_factor_gt 0.0554
_refine_ls_shift/su_max 0.000
_refine_ls_shift/su_mean 0.000
_refine_ls_structure_factor_coef Fsqd
_refine_ls_weighting_details 'w=1/[\s^2^(Fo^2^)+(0.0789P)^2^+124.3715P] where P=(Fo^2^+2Fc^2^)/3'
_refine_ls_weighting_scheme calc
_refine_ls_wR_factor_gt 0.1483
_refine_ls_wR_factor_ref 0.1588
_reflns_Friedel_coverage 0.000
_reflns_number_gt 4355
_reflns_number_total 5513
_reflns_threshold_expression 'I > 2\s(I)'
_cod_data_source_file d3dt04157c2.cif
_cod_data_source_block hybrid2
_cod_depositor_comments 'Adding full bibliography for 7714976--7714979.cif.'
_cod_database_code 7714979
_shelx_shelxl_version_number 2018/3
_shelx_space_group_comment
;
The symmetry employed for this shelxl refinement is uniquely defined
by the following loop, which should always be used as a source of
symmetry information in preference to the above space-group names.
They are only intended as comments.
;
_olex2_refinement_description
;
1. Fixed Uiso
 At 1.2 times of:
  All C(H) groups, All N(H) groups
2. Restrained distances
 W006-O00Q \\sim W006-O00R
 with sigma of 0.02
 W005-O00Q \\sim W005-O00R
 with sigma of 0.02
 W003-O00P \\sim W003-O3
 with sigma of 0.02
 W006-O00H \\sim W006-O1
 with sigma of 0.02
 W001-O00H \\sim W001-O1
 with sigma of 0.02
 W003-O00O \\sim W003-O2
 with sigma of 0.02
3. Rigid bond restraints
 C00N, C15, C18, C3, C13, C1, N3, N4, N17, C19, C12, N5, C11, C9, C7, C6, C10,
 C8, C21, C23, C20, N22, N16
 with sigma for 1-2 distances of 0.01 and sigma for 1-3 distances of 0.02
 O00K, W001, O009, O00A, O00G, O00H, O00M, O14, W003, W002, W006, P07, O15,
 O00C, O00I, O00O, O00P, O13, O00D, O00L, O00Q, O18, W004, W005, O008, O00E,
 O00F
 with sigma for 1-2 distances of 0.01 and sigma for 1-3 distances of 0.02
4. Uiso/Uaniso restraints and constraints
Uanis(W006) \\sim Ueq, Uanis(W001) \\sim Ueq, Uanis(O009) \\sim Ueq,
Uanis(O00A) \\sim Ueq, Uanis(O00G) \\sim Ueq, Uanis(O00H) \\sim Ueq,
Uanis(O00M) \\sim Ueq, Uanis(W003) \\sim Ueq, Uanis(W002) \\sim Ueq,
Uanis(O00C) \\sim Ueq, Uanis(O00I) \\sim Ueq, Uanis(O00O) \\sim Ueq,
Uanis(O00P) \\sim Ueq, Uanis(O13) \\sim Ueq, Uanis(O14) \\sim Ueq, Uanis(O00D)
\\sim Ueq, Uanis(O00L) \\sim Ueq, Uanis(O15) \\sim Ueq, Uanis(O00K) \\sim Ueq,
Uanis(O00Q) \\sim Ueq, Uanis(P07) \\sim Ueq, Uanis(O18) \\sim Ueq, Uanis(W004)
\\sim Ueq, Uanis(W005) \\sim Ueq, Uanis(O008) \\sim Ueq, Uanis(O00E) \\sim Ueq,
Uanis(O00F) \\sim Ueq: with sigma of 0.01 and sigma for terminal atoms of 0.02
Uanis(C00N) \\sim Ueq, Uanis(C15) \\sim Ueq, Uanis(C18) \\sim Ueq, Uanis(C13)
\\sim Ueq, Uanis(C1) \\sim Ueq, Uanis(N3) \\sim Ueq, Uanis(N4) \\sim Ueq,
Uanis(N17) \\sim Ueq, Uanis(C19) \\sim Ueq, Uanis(C12) \\sim Ueq, Uanis(N5)
\\sim Ueq, Uanis(C11) \\sim Ueq, Uanis(C9) \\sim Ueq, Uanis(C7) \\sim Ueq,
Uanis(C6) \\sim Ueq, Uanis(C10) \\sim Ueq, Uanis(C8) \\sim Ueq, Uanis(C21)
\\sim Ueq, Uanis(C23) \\sim Ueq, Uanis(C20) \\sim Ueq, Uanis(N22) \\sim Ueq,
Uanis(N16) \\sim Ueq: with sigma of 0.01 and sigma for terminal atoms of 0.02
Uanis(N16) \\sim Ueq, Uanis(C00N) \\sim Ueq, Uanis(C15) \\sim Ueq, Uanis(C18)
\\sim Ueq, Uanis(C3) \\sim Ueq, Uanis(C13) \\sim Ueq, Uanis(C1) \\sim Ueq,
Uanis(N3) \\sim Ueq, Uanis(N4) \\sim Ueq, Uanis(N17) \\sim Ueq, Uanis(C19)
\\sim Ueq, Uanis(C12) \\sim Ueq, Uanis(N5) \\sim Ueq, Uanis(C11) \\sim Ueq,
Uanis(C9) \\sim Ueq, Uanis(C7) \\sim Ueq, Uanis(C6) \\sim Ueq, Uanis(C10) \\sim
Ueq, Uanis(C8) \\sim Ueq, Uanis(C21) \\sim Ueq, Uanis(C23) \\sim Ueq,
Uanis(C20) \\sim Ueq, Uanis(N22) \\sim Ueq: with sigma of 0.01 and sigma for
terminal atoms of 0.02
Uanis(C4) \\sim Ueq: with sigma of 0.01 and sigma for terminal atoms of 0.02
Uanis(W001) \\sim Ueq, Uanis(W002) \\sim Ueq, Uanis(W003) \\sim Ueq,
Uanis(W004) \\sim Ueq, Uanis(W005) \\sim Ueq, Uanis(W006) \\sim Ueq, Uanis(P07)
\\sim Ueq, Uanis(O008) \\sim Ueq, Uanis(O009) \\sim Ueq, Uanis(O00A) \\sim Ueq,
Uanis(O00C) \\sim Ueq, Uanis(O00D) \\sim Ueq, Uanis(O00E) \\sim Ueq,
Uanis(O00F) \\sim Ueq, Uanis(O00G) \\sim Ueq, Uanis(O00H) \\sim Ueq,
Uanis(O00I) \\sim Ueq, Uanis(O00K) \\sim Ueq, Uanis(O00L) \\sim Ueq,
Uanis(O00O) \\sim Ueq, Uanis(O00P) \\sim Ueq, Uanis(O00Q) \\sim Ueq, Uanis(O13)
\\sim Ueq, Uanis(O14) \\sim Ueq, Uanis(O15) \\sim Ueq, Uanis(O18) \\sim Ueq,
Uanis(O00M) \\sim Ueq: with sigma of 0.005 and sigma for terminal atoms of 0.01
Uanis(O00R) \\sim Ueq, Uanis(O00Q) \\sim Ueq: with sigma of 0.005 and sigma for
terminal atoms of 0.01
Uanis(O008) \\sim Ueq, Uanis(W001) \\sim Ueq, Uanis(O00M) \\sim Ueq,
Uanis(O00A) \\sim Ueq, Uanis(O009) \\sim Ueq, Uanis(O00G) \\sim Ueq,
Uanis(O00H) \\sim Ueq, Uanis(O1) \\sim Ueq, Uanis(W003) \\sim Ueq, Uanis(W002)
\\sim Ueq, Uanis(O14) \\sim Ueq, Uanis(W006) \\sim Ueq, Uanis(O3) \\sim Ueq,
Uanis(O00C) \\sim Ueq, Uanis(O00P) \\sim Ueq, Uanis(O00I) \\sim Ueq, Uanis(O2)
\\sim Ueq, Uanis(O00O) \\sim Ueq, Uanis(O13) \\sim Ueq, Uanis(O00L) \\sim Ueq,
Uanis(O00D) \\sim Ueq, Uanis(O15) \\sim Ueq, Uanis(P07) \\sim Ueq, Uanis(O00K)
\\sim Ueq, Uanis(O00R) \\sim Ueq, Uanis(O00Q) \\sim Ueq, Uanis(W005) \\sim Ueq,
Uanis(W004) \\sim Ueq, Uanis(O18) \\sim Ueq, Uanis(O00F) \\sim Ueq, Uanis(O00E)
\\sim Ueq: with sigma of 0.01 and sigma for terminal atoms of 0.02
Uanis(O5) \\sim Ueq: with sigma of 0.01 and sigma for terminal atoms of 0.02
5. Rigid body (RIGU) restrains
 N16, N3, C19, C3, N5, C11, C00N, N4, C12, C6, C7, C18, C15, C9, C23, C21, N22,
  C1, C13, N17, C8, C10, C20, C4
 with sigma for 1-2 distances of 0.01 and sigma for 1-3 distances of 0.02
6. Others
 Sof(O00R)=1-FVAR(1)
 Sof(O00Q)=FVAR(1)
 Sof(O1)=1-FVAR(2)
 Sof(O00H)=FVAR(2)
 Sof(O2)=1-FVAR(3)
 Sof(O00O)=FVAR(3)
 Sof(O3)=1-FVAR(4)
 Sof(O00P)=FVAR(4)
 Fixed Sof: O13(0.5) O14(0.5) O15(0.5) O18(0.5) H17(0.5)
7.a Aromatic/amide H refined with riding coordinates:
 C1(H1), C18(H18), C15(H15), C13(H13), N17(H17), C8(H8), C20(H20), N16(H16),
 C4(H4), C10(H10), C23(H23), C6(H6), C7(H7), C21(H21)
7.b Fitted hexagon refined as free rotating group:
 N3(C19,N5,C12,N4,C3), C1(C18,C00N,C15,C13,N17), C9(C8,C20,N16,C4,C10),
 N22(C23,C6,C11,C7,C21)
;
_smtbx_masks_void_probe_radius 1.2
_smtbx_masks_void_truncation_radius 1.2
_olex2_submission_special_instructions 'No special instructions were received'
_oxdiff_exptl_absorpt_empirical_details
;
Empirical correction (ABSPACK) includes:
- Absorption correction using spherical harmonics
- Frame scaling
;

loop_
_space_group_symop_operation_xyz
'x, y, z'
'-x+1/2, y+1/2, -z+1/2'
'-x, -y, -z'
'x-1/2, -y-1/2, z-1/2'

loop_
_atom_site_label
_atom_site_type_symbol
_atom_site_fract_x
_atom_site_fract_y
_atom_site_fract_z
_atom_site_U_iso_or_equiv
_atom_site_adp_type
_atom_site_occupancy
_atom_site_site_symmetry_order
_atom_site_calc_flag
_atom_site_refinement_flags_posn
_atom_site_refinement_flags_adp
_atom_site_refinement_flags_occupancy
_atom_site_disorder_assembly
_atom_site_disorder_group
W001 W 0.57403(6) 0.77519(7) 0.42007(3) 0.0338(2) Uani 1 1 d D U . . .
W002 W 0.34292(6) 0.77784(7) 0.49452(3) 0.0334(2) Uani 1 1 d . U . . .
W003 W 0.57880(6) 0.78421(7) 0.57631(3) 0.0373(2) Uani 1 1 d D U . . .
W004 W 0.26940(6) 0.50301(8) 0.57517(4) 0.0403(2) Uani 1 1 d . U . . .
W005 W 0.26329(6) 0.49362(8) 0.41856(4) 0.0413(2) Uani 1 1 d D U . . .
W006 W 0.49372(7) 0.49234(8) 0.34322(3) 0.0434(2) Uani 1 1 d D U . . .
P07 P 0.500000 0.500000 0.500000 0.0196(11) Uani 1 2 d S U P . .
O008 O 0.2228(12) 0.4675(15) 0.4976(7) 0.059(3) Uani 1 1 d . U . . .
O009 O 0.6149(11) 0.8235(15) 0.4974(6) 0.053(3) Uani 1 1 d . U . . .
O00A O 0.6901(12) 0.6705(16) 0.4191(7) 0.065(4) Uani 1 1 d . U . . .
O00C O 0.4440(11) 0.8218(16) 0.5533(6) 0.056(3) Uani 1 1 d . U . . .
O00D O 0.2802(12) 0.6666(15) 0.4371(7) 0.060(3) Uani 1 1 d . U . . .
O00E O 0.1617(14) 0.5037(16) 0.6099(8) 0.073(5) Uani 1 1 d . U . . .
O00F O 0.1509(12) 0.4911(15) 0.3796(7) 0.060(4) Uani 1 1 d . U . . .
O00G O 0.4394(11) 0.8178(16) 0.4380(7) 0.057(3) Uani 1 1 d . U . . .
O00H O 0.489(3) 0.659(3) 0.374(3) 0.037(6) Uani 0.23(6) 1 d D U P A 1
O00I O 0.6155(11) 0.9141(13) 0.6135(6) 0.053(3) Uani 1 1 d . U . . .
O00K O 0.4868(14) 0.4897(15) 0.2695(6) 0.062(4) Uani 1 1 d . U . . .
O00L O 0.2687(12) 0.9084(15) 0.4927(7) 0.065(4) Uani 1 1 d . U . . .
O00M O 0.6083(13) 0.9053(15) 0.3818(7) 0.064(4) Uani 1 1 d . U . . .
O00O O 0.511(3) 0.668(3) 0.6265(18) 0.037(6) Uani 0.48(7) 1 d D U P B 1
O00P O 0.7047(17) 0.695(3) 0.5930(17) 0.042(6) Uani 0.53(6) 1 d D U P B 1
O00Q O 0.374(3) 0.551(3) 0.377(2) 0.047(7) Uani 0.33(6) 1 d D U P A 1
O13 O 0.5615(17) 0.555(2) 0.5574(10) 0.031(4) Uani 0.5 1 d . U P B .
O14 O 0.4935(17) 0.643(2) 0.4989(10) 0.031(3) Uani 0.5 1 d . U P B .
O15 O 0.3941(18) 0.551(2) 0.4994(10) 0.033(3) Uani 0.5 1 d . U P B .
O18 O 0.4471(17) 0.450(2) 0.5546(10) 0.030(4) Uani 0.5 1 d . U P B .
N3 N 1.0776(14) 0.794(2) 0.3674(9) 0.107(7) Uani 1 1 d G U . . .
C19 C 1.0983(12) 0.755(2) 0.3108(10) 0.106(7) Uani 1 1 d G U . . .
N5 N 1.0197(17) 0.719(2) 0.2715(7) 0.112(7) Uani 1 1 d G U . . .
C12 C 0.9203(15) 0.722(2) 0.2888(9) 0.109(7) Uani 1 1 d G U . . .
N4 N 0.8995(12) 0.762(2) 0.3454(10) 0.113(7) Uani 1 1 d G U . . .
C3 C 0.9782(17) 0.798(2) 0.3847(7) 0.109(7) Uani 1 1 d G U . . .
C1 C 1.0130(15) 0.725(2) 0.5453(9) 0.107(8) Uani 1 1 d G U . . .
H1 H 1.057230 0.680301 0.570812 0.128 Uiso 1 1 calc R U . . .
C18 C 1.0293(14) 0.728(2) 0.4854(9) 0.099(7) Uani 1 1 d G U . . .
H18 H 1.084447 0.685288 0.470791 0.119 Uiso 1 1 calc R U . . .
C00N C 0.9631(16) 0.795(2) 0.4473(7) 0.083(6) Uani 1 1 d G U . . .
C15 C 0.8806(15) 0.859(2) 0.4691(9) 0.105(7) Uani 1 1 d G U . . .
H15 H 0.836312 0.904231 0.443613 0.125 Uiso 1 1 calc R U . . .
C13 C 0.8643(14) 0.856(2) 0.5290(9) 0.106(8) Uani 1 1 d G U . . .
H13 H 0.809094 0.899246 0.543633 0.127 Uiso 1 1 calc R U . . .
N17 N 0.9305(17) 0.789(2) 0.5671(7) 0.109(7) Uani 1 1 d G U . . .
H17 H 0.920373 0.787432 0.604215 0.131 Uiso 0.5 1 calc R U P . .
C9 C 0.8337(17) 0.700(2) 0.2495(10) 0.102(7) Uani 1 1 d G U . . .
C8 C 0.8472(15) 0.637(3) 0.1965(11) 0.125(9) Uani 1 1 d G U . . .
H8 H 0.911843 0.613343 0.186297 0.149 Uiso 1 1 calc R U . . .
C20 C 0.764(2) 0.610(2) 0.1588(9) 0.125(9) Uani 1 1 d G U . . .
H20 H 0.773132 0.567922 0.123389 0.149 Uiso 1 1 calc R U . . .
N16 N 0.6675(17) 0.646(3) 0.1741(11) 0.143(10) Uani 1 1 d G U . . .
H16 H 0.616045 0.628784 0.150801 0.172 Uiso 1 1 calc R U . . .
C4 C 0.6539(15) 0.708(3) 0.2271(13) 0.156(14) Uani 1 1 d G U . . .
H4 H 0.589296 0.732327 0.237324 0.187 Uiso 1 1 calc R U . . .
C10 C 0.737(2) 0.736(2) 0.2648(10) 0.126(9) Uani 1 1 d G U . . .
H10 H 0.728005 0.777749 0.300233 0.151 Uiso 1 1 calc R U . . .
N22 N 1.3876(12) 0.805(2) 0.2454(9) 0.096(6) Uani 1 1 d G U . . .
C23 C 1.3206(17) 0.723(2) 0.2150(8) 0.102(7) Uani 1 1 d G U . . .
H23 H 1.339415 0.683617 0.180514 0.123 Uiso 1 1 calc R U . . .
C6 C 1.2253(16) 0.700(2) 0.2362(10) 0.115(8) Uani 1 1 d G U . . .
H6 H 1.180465 0.645240 0.215903 0.138 Uiso 1 1 calc R U . . .
C11 C 1.1972(13) 0.759(2) 0.2878(10) 0.096(6) Uani 1 1 d G U . . .
C7 C 1.2642(16) 0.841(2) 0.3182(8) 0.098(7) Uani 1 1 d G U . . .
H7 H 1.245373 0.880201 0.352702 0.118 Uiso 1 1 calc R U . . .
C21 C 1.3595(15) 0.8638(19) 0.2970(9) 0.101(7) Uani 1 1 d G U . . .
H21 H 1.404324 0.918580 0.317314 0.121 Uiso 1 1 calc R U . . .
O00R O 0.3520(18) 0.516(3) 0.3558(12) 0.059(8) Uani 0.67(6) 1 d D U P A 2
O1 O 0.526(2) 0.6686(16) 0.3550(9) 0.049(7) Uani 0.77(6) 1 d D U P A 2
O2 O 0.543(3) 0.695(3) 0.6467(14) 0.041(9) Uani 0.52(7) 1 d D U P B 2
O3 O 0.684(2) 0.663(3) 0.5683(18) 0.038(10) Uani 0.47(6) 1 d D U P B 2
O4 O 0.2805(15) 0.6789(16) 0.5533(7) 0.073(5) Uani 1 1 d . . . . .
O5 O 0.3652(14) 0.5355(16) 0.6372(8) 0.071(5) Uani 1 1 d . U . . .

loop_
_atom_site_aniso_label
_atom_site_aniso_U_11
_atom_site_aniso_U_22
_atom_site_aniso_U_33
_atom_site_aniso_U_23
_atom_site_aniso_U_13
_atom_site_aniso_U_12
W001 0.0463(4) 0.0239(4) 0.0309(4) 0.0062(3) -0.0015(3) -0.0026(3)
W002 0.0371(4) 0.0240(4) 0.0385(4) -0.0013(3) -0.0027(3) 0.0099(3)
W003 0.0494(5) 0.0221(4) 0.0405(4) -0.0064(3) 0.0026(3) -0.0030(3)
W004 0.0356(4) 0.0389(5) 0.0474(5) -0.0010(3) 0.0130(3) 0.0035(3)
W005 0.0346(4) 0.0364(5) 0.0514(5) 0.0078(3) -0.0130(3) 0.0039(3)
W006 0.0715(6) 0.0356(4) 0.0232(4) 0.0023(3) 0.0031(4) 0.0089(4)
P07 0.023(2) 0.019(2) 0.017(2) -0.0011(19) -0.0005(19) 0.003(2)
O008 0.062(5) 0.057(5) 0.058(4) 0.002(4) 0.002(4) -0.011(4)
O009 0.045(5) 0.064(5) 0.048(4) -0.002(4) 0.003(4) -0.007(4)
O00A 0.062(5) 0.061(5) 0.070(6) -0.008(4) -0.009(4) 0.008(4)
O00C 0.053(4) 0.064(5) 0.050(5) -0.005(4) -0.002(4) -0.005(4)
O00D 0.066(5) 0.056(5) 0.056(5) -0.005(4) -0.005(4) -0.006(4)
O00E 0.070(7) 0.073(8) 0.080(8) 0.000(7) 0.037(7) -0.005(7)
O00F 0.046(6) 0.063(8) 0.069(7) 0.000(6) -0.021(6) -0.004(6)
O00G 0.053(4) 0.067(5) 0.052(5) -0.002(4) 0.001(4) -0.003(4)
O00H 0.037(8) 0.037(7) 0.037(8) 0.000(5) 0.002(5) -0.002(5)
O00I 0.060(7) 0.042(6) 0.057(7) -0.017(5) -0.001(6) -0.005(5)
O00K 0.084(8) 0.063(8) 0.040(5) -0.003(6) -0.003(6) -0.001(7)
O00L 0.069(7) 0.054(7) 0.072(8) 0.005(6) 0.006(6) 0.031(6)
O00M 0.073(8) 0.053(7) 0.067(7) 0.026(6) 0.001(6) -0.018(6)
O00O 0.036(8) 0.037(7) 0.039(7) -0.003(5) 0.003(5) 0.000(5)
O00P 0.044(6) 0.040(7) 0.042(8) 0.001(5) 0.004(5) -0.002(4)
O00Q 0.047(7) 0.047(9) 0.047(8) 0.001(5) 0.000(5) -0.002(5)
O13 0.033(6) 0.030(5) 0.029(5) -0.003(4) -0.003(4) -0.001(4)
O14 0.033(5) 0.027(5) 0.031(5) 0.000(4) 0.002(4) 0.000(4)
O15 0.032(5) 0.032(5) 0.034(5) -0.002(4) 0.001(4) 0.003(4)
O18 0.033(5) 0.029(6) 0.027(5) 0.000(4) 0.004(4) 0.000(4)
N3 0.107(9) 0.116(11) 0.098(9) 0.004(8) 0.008(7) -0.010(9)
C19 0.106(8) 0.111(12) 0.101(9) -0.003(9) 0.005(7) -0.007(9)
N5 0.104(8) 0.120(12) 0.113(10) -0.008(9) 0.002(7) -0.002(9)
C12 0.107(8) 0.116(12) 0.104(9) -0.001(9) 0.009(7) 0.000(9)
N4 0.114(10) 0.121(12) 0.105(9) -0.009(9) 0.005(7) -0.004(9)
C3 0.104(9) 0.122(12) 0.100(8) 0.010(9) 0.002(7) 0.004(9)
C1 0.107(11) 0.113(12) 0.100(9) 0.007(9) 0.003(8) 0.008(9)
C18 0.100(11) 0.100(12) 0.099(9) 0.010(9) 0.008(8) 0.017(9)
C00N 0.075(9) 0.083(10) 0.091(7) 0.007(8) -0.001(7) -0.010(8)
C15 0.101(11) 0.101(12) 0.112(9) -0.001(9) 0.005(8) 0.005(8)
C13 0.106(11) 0.103(12) 0.108(9) 0.001(9) 0.000(8) 0.006(9)
N17 0.108(10) 0.109(11) 0.112(10) 0.006(8) 0.005(8) 0.009(8)
C9 0.102(9) 0.104(12) 0.100(10) 0.007(8) 0.008(7) 0.002(9)
C8 0.134(11) 0.123(13) 0.117(11) -0.012(9) 0.005(8) -0.001(9)
C20 0.126(11) 0.123(13) 0.124(12) 0.000(9) 0.000(8) 0.002(9)
N16 0.138(11) 0.152(13) 0.142(13) 0.001(9) 0.016(9) 0.000(9)
C4 0.152(16) 0.165(17) 0.150(15) -0.008(10) 0.005(9) -0.008(10)
C10 0.112(10) 0.136(14) 0.131(13) -0.003(10) 0.011(9) 0.011(9)
N22 0.093(9) 0.105(10) 0.089(9) 0.015(8) -0.003(7) 0.008(8)
C23 0.103(10) 0.107(12) 0.096(11) -0.008(9) 0.001(8) 0.015(8)
C6 0.117(10) 0.118(12) 0.110(11) -0.002(9) 0.008(8) -0.007(9)
C11 0.095(8) 0.098(11) 0.094(10) 0.006(8) -0.008(7) 0.001(8)
C7 0.100(9) 0.096(11) 0.097(11) 0.006(8) -0.006(8) -0.002(8)
C21 0.100(10) 0.100(11) 0.102(10) 0.000(8) 0.000(8) 0.008(9)
O00R 0.061(9) 0.055(9) 0.060(9) 0.004(5) 0.006(5) 0.002(5)
O1 0.049(10) 0.049(9) 0.049(9) -0.018(7) -0.006(8) 0.010(7)
O2 0.044(12) 0.038(12) 0.041(12) 0.002(8) 0.004(9) -0.002(8)
O3 0.043(12) 0.034(12) 0.037(13) -0.006(8) -0.001(9) 0.001(8)
O4 0.116(15) 0.062(10) 0.040(8) 0.003(8) 0.003(9) -0.036(10)
O5 0.082(8) 0.053(7) 0.076(8) -0.011(7) -0.025(7) 0.017(7)

loop_
_atom_type_symbol
_atom_type_description
_atom_type_scat_dispersion_real
_atom_type_scat_dispersion_imag
_atom_type_scat_source
C C 0.0033 0.0016 'International Tables Vol C Tables 4.2.6.8 and 6.1.1.4'
H H 0.0000 0.0000 'International Tables Vol C Tables 4.2.6.8 and 6.1.1.4'
N N 0.0061 0.0033 'International Tables Vol C Tables 4.2.6.8 and 6.1.1.4'
O O 0.0106 0.0060 'International Tables Vol C Tables 4.2.6.8 and 6.1.1.4'
P P 0.1023 0.0942 'International Tables Vol C Tables 4.2.6.8 and 6.1.1.4'
W W -0.8490 6.8722 'International Tables Vol C Tables 4.2.6.8 and 6.1.1.4'

loop_
_geom_angle_atom_site_label_1
_geom_angle_atom_site_label_2
_geom_angle_atom_site_label_3
_geom_angle
_geom_angle_site_symmetry_1
_geom_angle_site_symmetry_3
_geom_angle_publ_flag
O009 W001 O00A 88.2(7) . . ?
O009 W001 O00G 88.1(6) . . ?
O009 W001 O00H 144(2) . . ?
O009 W001 O18 93.9(7) . 3_666 ?
O009 W001 O1 159.6(8) . . ?
O00A W001 O00G 155.7(7) . . ?
O00A W001 O00H 95.0(11) . . ?
O00A W001 O18 63.1(8) . 3_666 ?
O00A W001 O1 84.1(9) . . ?
O00G W001 O00H 74.4(15) . . ?
O00G W001 O18 93.2(7) . 3_666 ?
O00G W001 O1 91.2(10) . . ?
O00H W001 O18 56.8(19) . 3_666 ?
O00M W001 O009 101.3(7) . . ?
O00M W001 O00A 102.7(8) . . ?
O00M W001 O00G 101.6(8) . . ?
O00M W001 O00H 113(2) . . ?
O00M W001 O18 159.1(8) . 3_666 ?
O00M W001 O1 98.8(9) . . ?
O00C W002 O00D 153.7(7) . . ?
O00C W002 O14 64.1(7) . . ?
O00C W002 O15 91.0(7) . . ?
O00C W002 O4 87.2(7) . . ?
O00D W002 O14 90.3(7) . . ?
O00D W002 O15 63.6(7) . . ?
O00D W002 O4 87.9(7) . . ?
O00G W002 O00C 87.2(7) . . ?
O00G W002 O00D 87.4(7) . . ?
O00G W002 O14 65.2(7) . . ?
O00G W002 O15 92.8(7) . . ?
O00G W002 O4 156.9(8) . . ?
O00L W002 O00C 102.3(8) . . ?
O00L W002 O00D 104.0(8) . . ?
O00L W002 O00G 102.5(8) . . ?
O00L W002 O14 161.0(8) . . ?
O00L W002 O15 160.1(8) . . ?
O00L W002 O4 100.6(9) . . ?
O14 W002 O15 38.9(8) . . ?
O4 W002 O14 92.3(8) . . ?
O4 W002 O15 64.9(8) . . ?
O009 W003 O00P 92.0(11) . . ?
O009 W003 O13 94.0(7) . . ?
O009 W003 O14 66.1(7) . . ?
O009 W003 O2 163.4(13) . . ?
O00C W003 O009 88.3(6) . . ?
O00C W003 O00O 80.3(13) . . ?
O00C W003 O00P 163.0(13) . . ?
O00C W003 O13 94.3(7) . . ?
O00C W003 O14 62.5(7) . . ?
O00C W003 O2 93.6(12) . . ?
O00C W003 O3 143.7(14) . . ?
O00I W003 O009 102.9(7) . . ?
O00I W003 O00C 102.9(7) . . ?
O00I W003 O00O 110.2(14) . . ?
O00I W003 O00P 93.5(14) . . ?
O00I W003 O13 156.1(7) . . ?
O00I W003 O14 160.8(7) . . ?
O00I W003 O2 92.8(15) . . ?
O00I W003 O3 113.2(14) . . ?
O00O W003 O009 146.6(15) . . ?
O00O W003 O00P 90.3(13) . . ?
O00O W003 O13 56.1(12) . . ?
O00O W003 O14 80.8(15) . . ?
O00P W003 O13 68.7(13) . . ?
O00P W003 O14 102.2(14) . . ?
O13 W003 O14 43.0(7) . . ?
O2 W003 O13 69.4(13) . . ?
O2 W003 O14 100.2(15) . . ?
O3 W003 O009 80.5(11) . . ?
O3 W003 O13 52.7(13) . . ?
O3 W003 O14 81.5(15) . . ?
O3 W003 O2 88.4(12) . . ?
O008 W004 O00A 87.5(7) . 3_666 ?
O008 W004 O15 65.7(7) . . ?
O008 W004 O18 92.9(7) . . ?
O008 W004 O4 88.3(7) . . ?
O008 W004 O5 156.8(8) . . ?
O00A W004 O15 92.6(8) 3_666 . ?
O00A W004 O18 62.1(7) 3_666 . ?
O00A W004 O4 156.0(8) 3_666 . ?
O00E W004 O008 101.3(9) . . ?
O00E W004 O00A 102.6(8) . 3_666 ?
O00E W004 O15 159.8(9) . . ?
O00E W004 O18 158.8(8) . . ?
O00E W004 O4 101.4(8) . . ?
O00E W004 O5 101.8(9) . . ?
O18 W004 O15 41.4(7) . . ?
O4 W004 O15 64.2(8) . . ?
O4 W004 O18 94.5(8) . . ?
O5 W004 O00A 86.7(7) . 3_666 ?
O5 W004 O15 92.2(8) . . ?
O5 W004 O18 64.6(8) . . ?
O5 W004 O4 88.0(7) . . ?
O008 W005 O00P 93.0(11) . 3_666 ?
O008 W005 O13 93.8(7) . 3_666 ?
O00D W005 O008 87.7(7) . . ?
O00D W005 O00P 160.5(10) . 3_666 ?
O00D W005 O00Q 73.7(13) . . ?
O00D W005 O13 92.8(7) . 3_666 ?
O00D W005 O00R 88.9(12) . . ?
O00F W005 O008 102.2(8) . . ?
O00F W005 O00D 103.1(7) . . ?
O00F W005 O00P 95.7(11) . 3_666 ?
O00F W005 O00Q 115.4(19) . . ?
O00F W005 O13 157.8(8) . 3_666 ?
O00F W005 O00R 99.6(11) . . ?
O00F W005 O3 113.3(15) . 3_666 ?
O00P W005 O13 67.7(10) 3_666 3_666 ?
O00Q W005 O008 141(2) . . ?
O00Q W005 O00P 93.9(12) . 3_666 ?
O00Q W005 O13 54.2(17) . 3_666 ?
O00R W005 O008 158.2(10) . . ?
O3 W005 O008 80.7(12) 3_666 . ?
O3 W005 O00D 143.3(15) 3_666 . ?
O3 W005 O00R 89.3(12) 3_666 . ?
O00H W006 O00Q 60(2) . . ?
O00H W006 O13 80(2) . 3_666 ?
O00H W006 O18 56.1(19) . 3_666 ?
O00H W006 O2 147(2) . 3_666 ?
O00H W006 O5 96.0(12) . 3_666 ?
O00K W006 O00H 113(2) . . ?
O00K W006 O00O 111.4(15) . 3_666 ?
O00K W006 O00Q 114.0(19) . . ?
O00K W006 O13 155.8(8) . 3_666 ?
O00K W006 O18 159.8(8) . 3_666 ?
O00K W006 O00R 98.3(11) . . ?
O00K W006 O1 99.1(9) . . ?
O00K W006 O2 95.5(12) . 3_666 ?
O00K W006 O5 103.7(8) . 3_666 ?
O00O W006 O00H 135(3) 3_666 . ?
O00O W006 O00Q 95.6(13) 3_666 . ?
O00O W006 O13 56.4(12) 3_666 3_666 ?
O00O W006 O18 83.2(16) 3_666 3_666 ?
O00O W006 O2 19.0(10) 3_666 3_666 ?
O00O W006 O5 79.7(13) 3_666 3_666 ?
O00Q W006 O13 53.1(16) . 3_666 ?
O00Q W006 O18 77(2) . 3_666 ?
O00Q W006 O2 93.2(13) . 3_666 ?
O00Q W006 O5 141(2) . 3_666 ?
O13 W006 O18 44.3(7) 3_666 3_666 ?
O1 W006 O00R 93.9(14) . . ?
O1 W006 O5 84.6(9) . 3_666 ?
O5 W006 O13 94.8(8) 3_666 3_666 ?
O5 W006 O18 64.0(7) 3_666 3_666 ?
O5 W006 O00R 158.0(10) 3_666 . ?
O5 W006 O2 93.5(12) 3_666 3_666 ?
O13 P07 O13 180.0 . 3_666 ?
O14 P07 O13 71.5(12) . . ?
O14 P07 O13 108.5(12) 3_666 . ?
O14 P07 O13 71.5(12) 3_666 3_666 ?
O14 P07 O13 108.5(12) . 3_666 ?
O14 P07 O14 180.0 3_666 . ?
O14 P07 O15 114.1(13) 3_666 . ?
O14 P07 O15 65.9(13) . . ?
O14 P07 O15 65.9(13) 3_666 3_666 ?
O14 P07 O15 114.1(13) . 3_666 ?
O14 P07 O18 108.7(12) . . ?
O14 P07 O18 71.3(12) . 3_666 ?
O14 P07 O18 71.3(12) 3_666 . ?
O14 P07 O18 108.7(12) 3_666 3_666 ?
O15 P07 O13 108.4(12) . . ?
O15 P07 O13 71.6(12) . 3_666 ?
O15 P07 O13 108.4(12) 3_666 3_666 ?
O15 P07 O13 71.6(12) 3_666 . ?
O15 P07 O15 180.0 . 3_666 ?
O15 P07 O18 70.6(12) 3_666 3_666 ?
O15 P07 O18 70.6(12) . . ?
O15 P07 O18 109.4(12) . 3_666 ?
O15 P07 O18 109.4(12) 3_666 . ?
O18 P07 O13 72.4(12) . . ?
O18 P07 O13 107.6(12) 3_666 . ?
O18 P07 O13 72.4(12) 3_666 3_666 ?
O18 P07 O13 107.6(12) . 3_666 ?
O18 P07 O18 180.0(9) . 3_666 ?
W004 O008 W005 139.3(9) . . ?
W001 O009 W003 137.9(8) . . ?
W001 O00A W004 141.5(10) . 3_666 ?
W003 O00C W002 140.7(9) . . ?
W005 O00D W002 142.0(9) . . ?
W001 O00G W002 139.5(9) . . ?
W006 O00H W001 138.9(19) . . ?
W006 O00O W003 146.7(16) 3_666 . ?
W003 O00P W005 129(2) . 3_666 ?
W005 O00Q W006 142.3(19) . . ?
W003 O13 W006 93.7(8) . 3_666 ?
W005 O13 W003 94.9(8) 3_666 . ?
W005 O13 W006 94.2(8) 3_666 3_666 ?
P07 O13 W003 122.2(12) . . ?
P07 O13 W005 123.4(12) . 3_666 ?
P07 O13 W006 120.9(12) . 3_666 ?
P07 O13 O14 51.2(10) . . ?
P07 O13 O15 51.3(10) . 3_666 ?
O14 O13 W003 71.0(11) . . ?
O14 O13 W005 135.2(14) . 3_666 ?
O14 O13 W006 128.1(13) . 3_666 ?
O14 O13 O15 87.2(14) . 3_666 ?
O15 O13 W003 133.7(14) 3_666 . ?
O15 O13 W005 72.1(10) 3_666 3_666 ?
O15 O13 W006 130.5(14) 3_666 3_666 ?
W002 O14 W003 91.8(8) . . ?
P07 O14 W002 128.5(13) . . ?
P07 O14 W003 123.2(12) . . ?
P07 O14 O13 57.3(11) . . ?
P07 O14 O15 57.1(12) . . ?
P07 O14 O18 55.7(11) . 3_666 ?
O13 O14 W002 134.1(14) . . ?
O13 O14 W003 66.0(10) . . ?
O15 O14 W002 71.4(11) . . ?
O15 O14 W003 132.4(14) . . ?
O15 O14 O13 94.0(16) . . ?
O15 O14 O18 93.7(16) . 3_666 ?
O18 O14 W002 132.6(13) 3_666 . ?
O18 O14 W003 127.1(13) 3_666 . ?
O18 O14 O13 90.4(15) 3_666 . ?
W002 O15 W004 92.0(8) . . ?
P07 O15 W002 126.6(13) . . ?
P07 O15 W004 124.9(13) . . ?
P07 O15 O13 57.1(10) . 3_666 ?
P07 O15 O14 56.9(12) . . ?
P07 O15 O18 56.0(11) . . ?
O13 O15 W002 130.5(14) 3_666 . ?
O13 O15 W004 128.0(14) 3_666 . ?
O14 O15 W002 69.7(12) . . ?
O14 O15 W004 133.1(15) . . ?
O14 O15 O13 93.8(16) . 3_666 ?
O14 O15 O18 93.5(16) . . ?
O18 O15 W002 134.9(14) . . ?
O18 O15 W004 68.9(11) . . ?
O18 O15 O13 90.8(15) . 3_666 ?
W001 O18 W004 92.8(8) 3_666 . ?
W001 O18 W006 92.6(7) 3_666 3_666 ?
W004 O18 W006 91.7(7) . 3_666 ?
P07 O18 W001 125.1(12) . 3_666 ?
P07 O18 W004 123.1(12) . . ?
P07 O18 W006 122.5(12) . 3_666 ?
P07 O18 O14 53.0(10) . 3_666 ?
P07 O18 O15 53.5(10) . . ?
O14 O18 W001 72.1(11) 3_666 3_666 ?
O14 O18 W004 134.9(13) 3_666 . ?
O14 O18 W006 130.1(13) 3_666 3_666 ?
O15 O18 W001 134.2(14) . 3_666 ?
O15 O18 W004 69.7(11) . . ?
O15 O18 W006 128.4(14) . 3_666 ?
O15 O18 O14 90.6(15) . 3_666 ?
C19 N3 C3 120.0 . . ?
N3 C19 C11 123.6(18) . . ?
N5 C19 N3 120.0 . . ?
N5 C19 C11 116.2(18) . . ?
C12 N5 C19 120.0 . . ?
N5 C12 N4 120.0 . . ?
N5 C12 C9 123.8(19) . . ?
N4 C12 C9 115.9(19) . . ?
C3 N4 C12 120.0 . . ?
N3 C3 C00N 117.0(17) . . ?
N4 C3 N3 120.0 . . ?
N4 C3 C00N 119.6(17) . . ?
C18 C1 H1 120.0 . . ?
C18 C1 N17 120.0 . . ?
N17 C1 H1 120.0 . . ?
C1 C18 H18 120.0 . . ?
C00N C18 C1 120.0 . . ?
C00N C18 H18 120.0 . . ?
C18 C00N C3 120.7(17) . . ?
C18 C00N C15 120.0 . . ?
C15 C00N C3 119.3(17) . . ?
C00N C15 H15 120.0 . . ?
C00N C15 C13 120.0 . . ?
C13 C15 H15 120.0 . . ?
C15 C13 H13 120.0 . . ?
C15 C13 N17 120.0 . . ?
N17 C13 H13 120.0 . . ?
C1 N17 H17 120.0 . . ?
C13 N17 C1 120.0 . . ?
C13 N17 H17 120.0 . . ?
C8 C9 C12 119(2) . . ?
C8 C9 C10 120.0 . . ?
C10 C9 C12 121(2) . . ?
C9 C8 H8 120.0 . . ?
C20 C8 C9 120.0 . . ?
C20 C8 H8 120.0 . . ?
C8 C20 H20 120.0 . . ?
C8 C20 N16 120.0 . . ?
N16 C20 H20 120.0 . . ?
C20 N16 H16 120.0 . . ?
C4 N16 C20 120.0 . . ?
C4 N16 H16 120.0 . . ?
N16 C4 H4 120.0 . . ?
C10 C4 N16 120.0 . . ?
C10 C4 H4 120.0 . . ?
C9 C10 H10 120.0 . . ?
C4 C10 C9 120.0 . . ?
C4 C10 H10 120.0 . . ?
C23 N22 C21 120.0 . . ?
N22 C23 H23 120.0 . . ?
N22 C23 C6 120.0 . . ?
C6 C23 H23 120.0 . . ?
C23 C6 H6 120.0 . . ?
C11 C6 C23 120.0 . . ?
C11 C6 H6 120.0 . . ?
C6 C11 C19 125.6(18) . . ?
C6 C11 C7 120.0 . . ?
C7 C11 C19 114.0(18) . . ?
C11 C7 H7 120.0 . . ?
C21 C7 C11 120.0 . . ?
C21 C7 H7 120.0 . . ?
N22 C21 H21 120.0 . . ?
C7 C21 N22 120.0 . . ?
C7 C21 H21 120.0 . . ?
W005 O00R W006 137.3(13) . . ?
W006 O1 W001 136.5(11) . . ?
W003 O2 W006 129(2) . 3_666 ?
W005 O3 W003 150.5(17) 3_666 . ?
W004 O4 W002 138.1(11) . . ?
W004 O5 W006 139.4(10) . 3_666 ?

loop_
_geom_bond_atom_site_label_1
_geom_bond_atom_site_label_2
_geom_bond_distance
_geom_bond_site_symmetry_2
_geom_bond_publ_flag
W001 O009 1.883(14) . ?
W001 O00A 1.883(16) . ?
W001 O00G 1.897(15) . ?
W001 O00H 1.93(2) . ?
W001 O00M 1.684(14) . ?
W001 O18 2.44(2) 3_666 ?
W001 O1 1.934(15) . ?
W002 O00C 1.900(14) . ?
W002 O00D 1.905(15) . ?
W002 O00G 1.900(16) . ?
W002 O00L 1.676(14) . ?
W002 O14 2.43(2) . ?
W002 O15 2.46(2) . ?
W002 O4 1.906(15) . ?
W003 O009 1.923(14) . ?
W003 O00C 1.875(15) . ?
W003 O00I 1.656(13) . ?
W003 O00O 1.915(19) . ?
W003 O00P 1.926(19) . ?
W003 O13 2.43(2) . ?
W003 O14 2.52(2) . ?
W003 O2 1.931(18) . ?
W003 O3 1.892(19) . ?
W004 O008 1.876(16) . ?
W004 O00A 1.888(16) 3_666 ?
W004 O00E 1.660(16) . ?
W004 O15 2.49(2) . ?
W004 O18 2.48(2) . ?
W004 O4 1.906(16) . ?
W004 O5 1.881(16) . ?
W005 O008 1.920(16) . ?
W005 O00D 1.861(16) . ?
W005 O00F 1.693(14) . ?
W005 O00P 2.03(3) 3_666 ?
W005 O00Q 1.88(2) . ?
W005 O13 2.41(2) 3_666 ?
W005 O00R 1.90(2) . ?
W005 O3 1.80(2) 3_666 ?
W006 O00H 1.88(2) . ?
W006 O00K 1.674(15) . ?
W006 O00O 1.81(2) 3_666 ?
W006 O00Q 1.89(2) . ?
W006 O13 2.46(2) 3_666 ?
W006 O18 2.49(2) 3_666 ?
W006 O00R 1.92(2) . ?
W006 O1 1.900(17) . ?
W006 O2 2.02(3) 3_666 ?
W006 O5 1.918(17) 3_666 ?
P07 O13 1.61(2) 3_666 ?
P07 O13 1.61(2) . ?
P07 O14 1.49(2) . ?
P07 O14 1.49(2) 3_666 ?
P07 O15 1.50(2) 3_666 ?
P07 O15 1.50(2) . ?
P07 O18 1.54(2) . ?
P07 O18 1.54(2) 3_666 ?
O13 O14 1.82(3) . ?
O13 O15 1.82(3) 3_666 ?
O14 O15 1.63(3) . ?
O14 O18 1.77(3) 3_666 ?
O15 O18 1.76(3) . ?
N3 C19 1.3900 . ?
N3 C3 1.3900 . ?
C19 N5 1.3900 . ?
C19 C11 1.43(2) . ?
N5 C12 1.3900 . ?
C12 N4 1.3900 . ?
C12 C9 1.44(2) . ?
N4 C3 1.3900 . ?
C3 C00N 1.45(2) . ?
C1 H1 0.9300 . ?
C1 C18 1.3900 . ?
C1 N17 1.3900 . ?
C18 H18 0.9300 . ?
C18 C00N 1.3900 . ?
C00N C15 1.3900 . ?
C15 H15 0.9300 . ?
C15 C13 1.3900 . ?
C13 H13 0.9300 . ?
C13 N17 1.3900 . ?
N17 H17 0.8600 . ?
C9 C8 1.3900 . ?
C9 C10 1.3900 . ?
C8 H8 0.9300 . ?
C8 C20 1.3900 . ?
C20 H20 0.9300 . ?
C20 N16 1.3900 . ?
N16 H16 0.8600 . ?
N16 C4 1.3900 . ?
C4 H4 0.9300 . ?
C4 C10 1.3900 . ?
C10 H10 0.9300 . ?
N22 C23 1.3900 . ?
N22 C21 1.3900 . ?
C23 H23 0.9300 . ?
C23 C6 1.3900 . ?
C6 H6 0.9300 . ?
C6 C11 1.3900 . ?
C11 C7 1.3900 . ?
C7 H7 0.9300 . ?
C7 C21 1.3900 . ?
C21 H21 0.9300 . ?

loop_
_geom_torsion_atom_site_label_1
_geom_torsion_atom_site_label_2
_geom_torsion_atom_site_label_3
_geom_torsion_atom_site_label_4
_geom_torsion
_geom_torsion_site_symmetry_1
_geom_torsion_site_symmetry_2
_geom_torsion_site_symmetry_3
_geom_torsion_site_symmetry_4
_geom_torsion_publ_flag
W002 O14 O15 W004 -72.8(17) . . . . ?
W002 O14 O15 P07 178.3(11) . . . . ?
W002 O14 O15 O13 132.0(12) . . . 3_666 ?
W002 O14 O15 O18 -137.0(13) . . . . ?
W002 O15 O18 W001 143.8(14) . . . 3_666 ?
W002 O15 O18 W004 70.6(17) . . . . ?
W002 O15 O18 W006 -5(3) . . . 3_666 ?
W002 O15 O18 P07 -110(2) . . . . ?
W002 O15 O18 O14 -150.9(18) . . . 3_666 ?
W003 O13 O14 W002 -67.3(16) . . . . ?
W003 O13 O14 P07 178.6(12) . . . . ?
W003 O13 O14 O15 -135.2(14) . . . . ?
W003 O13 O14 O18 131.1(12) . . . 3_666 ?
W003 O14 O15 W002 74.7(16) . . . . ?
W003 O14 O15 W004 2(3) . . . . ?
W003 O14 O15 P07 -107.0(18) . . . . ?
W003 O14 O15 O13 -153.2(16) . . . 3_666 ?
W003 O14 O15 O18 -62(2) . . . . ?
W004 O15 O18 W001 73.2(16) . . . 3_666 ?
W004 O15 O18 W006 -75.3(14) . . . 3_666 ?
W004 O15 O18 P07 179.3(11) . . . . ?
W004 O15 O18 O14 138.5(13) . . . 3_666 ?
W005 O13 O14 W002 -144.8(14) 3_666 . . . ?
W005 O13 O14 W003 -77.4(17) 3_666 . . . ?
W005 O13 O14 P07 101.2(18) 3_666 . . . ?
W005 O13 O14 O15 147.4(17) 3_666 . . . ?
W005 O13 O14 O18 54(2) 3_666 . . 3_666 ?
W006 O13 O14 W002 12(3) 3_666 . . . ?
W006 O13 O14 W003 79.5(14) 3_666 . . . ?
W006 O13 O14 P07 -101.9(16) 3_666 . . . ?
W006 O13 O14 O15 -56(2) 3_666 . . . ?
W006 O13 O14 O18 -149.4(15) 3_666 . . 3_666 ?
P07 O13 O14 W002 114.1(19) . . . . ?
P07 O13 O14 W003 -178.6(12) . . . . ?
P07 O13 O14 O15 46.2(12) . . . . ?
P07 O13 O14 O18 -47.5(11) . . . 3_666 ?
P07 O14 O15 W002 -178.3(11) . . . . ?
P07 O14 O15 W004 109.0(19) . . . . ?
P07 O14 O15 O13 -46.2(10) . . . 3_666 ?
P07 O14 O15 O18 44.8(11) . . . . ?
P07 O15 O18 W001 -106.1(19) . . . 3_666 ?
P07 O15 O18 W004 -179.3(11) . . . . ?
P07 O15 O18 W006 105.4(16) . . . 3_666 ?
P07 O15 O18 O14 -40.8(11) . . . 3_666 ?
O008 W004 O5 W006 -22(3) . . . 3_666 ?
O008 W005 O00D W002 50.4(15) . . . . ?
O008 W005 O00Q W006 90(6) . . . . ?
O009 W001 O00A W004 103.8(15) . . . 3_666 ?
O009 W001 O00G W002 -54.5(14) . . . . ?
O009 W003 O00C W002 52.7(14) . . . . ?
O009 W003 O3 W005 -142(6) . . . 3_666 ?
O00A W001 O009 W003 -102.9(13) . . . . ?
O00A W001 O00G W002 27(2) . . . . ?
O00A W004 O008 W005 -102.7(14) 3_666 . . . ?
O00A W004 O5 W006 53.5(16) 3_666 . . 3_666 ?
O00C W002 O00G W001 52.9(14) . . . . ?
O00C W003 O3 W005 -68(6) . . . 3_666 ?
O00D W002 O00C W003 26(3) . . . . ?
O00D W002 O00G W001 -101.4(14) . . . . ?
O00D W005 O00Q W006 155(6) . . . . ?
O00E W004 O008 W005 155.0(14) . . . . ?
O00E W004 O5 W006 155.7(15) . . . 3_666 ?
O00F W005 O00D W002 152.3(15) . . . . ?
O00F W005 O00Q W006 -108(5) . . . . ?
O00G W001 O009 W003 53.0(13) . . . . ?
O00G W001 O00A W004 22(3) . . . 3_666 ?
O00G W002 O00C W003 -52.3(15) . . . . ?
O00H W001 O009 W003 -7(2) . . . . ?
O00H W001 O00A W004 -40(3) . . . 3_666 ?
O00H W001 O00G W002 93(3) . . . . ?
O00H W006 O00Q W005 -149(7) . . . . ?
O00I W003 O00C W002 155.5(14) . . . . ?
O00I W003 O3 W005 118(5) . . . 3_666 ?
O00K W006 O00H W001 -116(6) . . . . ?
O00K W006 O00Q W005 108(5) . . . . ?
O00L W002 O00C W003 -154.5(14) . . . . ?
O00L W002 O00G W001 154.9(13) . . . . ?
O00M W001 O009 W003 154.5(13) . . . . ?
O00M W001 O00A W004 -155.1(14) . . . 3_666 ?
O00M W001 O00G W002 -155.6(13) . . . . ?
O00O W003 O00C W002 -95.8(19) . . . . ?
O00O W006 O00H W001 74(7) 3_666 . . . ?
O00O W006 O00Q W005 -9(6) 3_666 . . . ?
O00P W003 O00C W002 -39(4) . . . . ?
O00P W005 O00D W002 -42(4) 3_666 . . . ?
O00P W005 O00Q W006 -10(6) 3_666 . . . ?
O00Q W005 O00D W002 -95(2) . . . . ?
O00Q W006 O00H W001 139(8) . . . . ?
O13 W003 O00C W002 -41.2(15) . . . . ?
O13 W003 O3 W005 -39(5) . . . 3_666 ?
O13 W005 O00D W002 -43.3(16) 3_666 . . . ?
O13 W005 O00Q W006 49(5) 3_666 . . . ?
O13 W006 O00H W001 86(6) 3_666 . . . ?
O13 W006 O00Q W005 -49(5) 3_666 . . . ?
O13 P07 O14 W002 56.9(17) 3_666 . . . ?
O13 P07 O14 W002 -123.1(17) . . . . ?
O13 P07 O14 W003 1.6(13) . . . . ?
O13 P07 O14 W003 -178.4(13) 3_666 . . . ?
O13 P07 O14 O13 180.000(9) 3_666 . . . ?
O13 P07 O14 O15 -120.9(14) . . . . ?
O13 P07 O14 O15 59.1(14) 3_666 . . . ?
O13 P07 O14 O18 116.7(13) . . . 3_666 ?
O13 P07 O14 O18 -63.3(13) 3_666 . . 3_666 ?
O13 P07 O15 W002 -118.9(17) 3_666 . . . ?
O13 P07 O15 W002 61.1(17) . . . . ?
O13 P07 O15 W004 -63.7(17) . . . . ?
O13 P07 O15 W004 116.3(17) 3_666 . . . ?
O13 P07 O15 O13 179.999(6) . . . 3_666 ?
O13 P07 O15 O14 -121.0(14) 3_666 . . . ?
O13 P07 O15 O14 59.0(14) . . . . ?
O13 P07 O15 O18 -62.9(14) . . . . ?
O13 P07 O15 O18 117.1(14) 3_666 . . . ?
O13 P07 O18 W001 -119.7(16) . . . 3_666 ?
O13 P07 O18 W001 60.3(16) 3_666 . . 3_666 ?
O13 P07 O18 W004 118.4(16) . . . . ?
O13 P07 O18 W004 -61.6(16) 3_666 . . . ?
O13 P07 O18 W006 -178.8(12) 3_666 . . 3_666 ?
O13 P07 O18 W006 1.2(12) . . . 3_666 ?
O13 P07 O18 O14 62.7(13) 3_666 . . 3_666 ?
O13 P07 O18 O14 -117.3(13) . . . 3_666 ?
O13 P07 O18 O15 117.6(14) . . . . ?
O13 P07 O18 O15 -62.4(14) 3_666 . . . ?
O13 O14 O15 W002 135.4(13) . . . . ?
O13 O14 O15 W004 63(2) . . . . ?
O13 O14 O15 P07 -46.3(11) . . . . ?
O13 O14 O15 O13 -92.5(15) . . . 3_666 ?
O13 O14 O15 O18 -1.5(16) . . . . ?
O13 O15 O18 W001 -58(2) 3_666 . . 3_666 ?
O13 O15 O18 W004 -130.9(12) 3_666 . . . ?
O13 O15 O18 W006 153.8(15) 3_666 . . 3_666 ?
O13 O15 O18 P07 48.4(11) 3_666 . . . ?
O13 O15 O18 O14 7.6(15) 3_666 . . 3_666 ?
O14 W002 O00C W003 11.4(13) . . . . ?
O14 W002 O00G W001 -9.8(12) . . . . ?
O14 W003 O00C W002 -11.2(13) . . . . ?
O14 W003 O3 W005 -75(5) . . . 3_666 ?
O14 P07 O13 W003 -1.6(13) . . . . ?
O14 P07 O13 W003 178.4(13) 3_666 . . . ?
O14 P07 O13 W005 -124.0(17) . . . 3_666 ?
O14 P07 O13 W005 56.0(17) 3_666 . . 3_666 ?
O14 P07 O13 W006 116.2(16) . . . 3_666 ?
O14 P07 O13 W006 -63.8(16) 3_666 . . 3_666 ?
O14 P07 O13 O14 179.999(10) 3_666 . . . ?
O14 P07 O13 O15 -124.4(14) . . . 3_666 ?
O14 P07 O13 O15 55.6(14) 3_666 . . 3_666 ?
O14 P07 O15 W002 -178.0(13) 3_666 . . . ?
O14 P07 O15 W002 2.0(13) . . . . ?
O14 P07 O15 W004 -122.7(18) . . . . ?
O14 P07 O15 W004 57.3(18) 3_666 . . . ?
O14 P07 O15 O13 121.0(14) . . . 3_666 ?
O14 P07 O15 O13 -59.0(14) 3_666 . . 3_666 ?
O14 P07 O15 O14 180.000(0) 3_666 . . . ?
O14 P07 O15 O18 -121.9(14) . . . . ?
O14 P07 O15 O18 58.1(14) 3_666 . . . ?
O14 P07 O18 W001 -2.4(13) 3_666 . . 3_666 ?
O14 P07 O18 W001 177.6(13) . . . 3_666 ?
O14 P07 O18 W004 -124.3(16) 3_666 . . . ?
O14 P07 O18 W004 55.7(16) . . . . ?
O14 P07 O18 W006 -61.5(16) . . . 3_666 ?
O14 P07 O18 W006 118.5(16) 3_666 . . 3_666 ?
O14 P07 O18 O14 180.002(9) . . . 3_666 ?
O14 P07 O18 O15 -125.1(14) 3_666 . . . ?
O14 P07 O18 O15 54.9(14) . . . . ?
O14 O15 O18 W001 -151.5(17) . . . 3_666 ?
O14 O15 O18 W004 135.3(14) . . . . ?
O14 O15 O18 W006 60(2) . . . 3_666 ?
O14 O15 O18 P07 -45.4(11) . . . . ?
O14 O15 O18 O14 -86.2(16) . . . 3_666 ?
O15 W002 O00C W003 40.5(15) . . . . ?
O15 W002 O00G W001 -37.9(14) . . . . ?
O15 W004 O008 W005 -8.7(13) . . . . ?
O15 W004 O5 W006 -38.9(16) . . . 3_666 ?
O15 P07 O13 W003 122.8(17) 3_666 . . . ?
O15 P07 O13 W003 -57.2(17) . . . . ?
O15 P07 O13 W005 0.3(14) 3_666 . . 3_666 ?
O15 P07 O13 W005 -179.7(14) . . . 3_666 ?
O15 P07 O13 W006 60.6(16) . . . 3_666 ?
O15 P07 O13 W006 -119.4(16) 3_666 . . 3_666 ?
O15 P07 O13 O14 124.4(14) 3_666 . . . ?
O15 P07 O13 O14 -55.6(14) . . . . ?
O15 P07 O13 O15 180.000(8) . . . 3_666 ?
O15 P07 O14 W002 -2.1(13) . . . . ?
O15 P07 O14 W002 177.9(13) 3_666 . . . ?
O15 P07 O14 W003 122.5(17) . . . . ?
O15 P07 O14 W003 -57.5(17) 3_666 . . . ?
O15 P07 O14 O13 120.9(14) . . . . ?
O15 P07 O14 O13 -59.1(14) 3_666 . . . ?
O15 P07 O14 O15 180.000(1) 3_666 . . . ?
O15 P07 O14 O18 57.7(14) 3_666 . . 3_666 ?
O15 P07 O14 O18 -122.3(14) . . . 3_666 ?
O15 P07 O18 W001 -57.3(17) 3_666 . . 3_666 ?
O15 P07 O18 W001 122.7(17) . . . 3_666 ?
O15 P07 O18 W004 -179.2(13) 3_666 . . . ?
O15 P07 O18 W004 0.8(13) . . . . ?
O15 P07 O18 W006 -116.4(16) . . . 3_666 ?
O15 P07 O18 W006 63.6(16) 3_666 . . 3_666 ?
O15 P07 O18 O14 125.1(14) . . . 3_666 ?
O15 P07 O18 O14 -54.9(14) 3_666 . . 3_666 ?
O15 P07 O18 O15 180.000(9) 3_666 . . . ?
O15 O13 O14 W002 154.2(17) 3_666 . . . ?
O15 O13 O14 W003 -138.4(13) 3_666 . . . ?
O15 O13 O14 P07 40.2(10) 3_666 . . . ?
O15 O13 O14 O15 86.4(16) 3_666 . . . ?
O15 O13 O14 O18 -7.4(15) 3_666 . . 3_666 ?
O18 W001 O009 W003 -40.0(13) 3_666 . . . ?
O18 W001 O00A W004 8.5(13) 3_666 . . 3_666 ?
O18 W001 O00G W002 39.3(14) 3_666 . . . ?
O18 W004 O008 W005 -40.8(15) . . . . ?
O18 W004 O5 W006 -7.1(14) . . . 3_666 ?
O18 W006 O00H W001 45(5) 3_666 . . . ?
O18 W006 O00Q W005 -90(6) 3_666 . . . ?
O18 P07 O13 W003 -119.0(16) . . . . ?
O18 P07 O13 W003 61.0(16) 3_666 . . . ?
O18 P07 O13 W005 118.6(16) . . . 3_666 ?
O18 P07 O13 W005 -61.4(16) 3_666 . . 3_666 ?
O18 P07 O13 W006 178.8(12) 3_666 . . 3_666 ?
O18 P07 O13 W006 -1.2(12) . . . 3_666 ?
O18 P07 O13 O14 62.6(14) 3_666 . . . ?
O18 P07 O13 O14 -117.4(14) . . . . ?
O18 P07 O13 O15 118.2(14) . . . 3_666 ?
O18 P07 O13 O15 -61.8(14) 3_666 . . 3_666 ?
O18 P07 O14 W002 -59.8(17) . . . . ?
O18 P07 O14 W002 120.2(17) 3_666 . . . ?
O18 P07 O14 W003 64.8(16) . . . . ?
O18 P07 O14 W003 -115.2(16) 3_666 . . . ?
O18 P07 O14 O13 63.3(13) . . . . ?
O18 P07 O14 O13 -116.7(13) 3_666 . . . ?
O18 P07 O14 O15 122.3(14) 3_666 . . . ?
O18 P07 O14 O15 -57.7(14) . . . . ?
O18 P07 O14 O18 180.001(8) . . . 3_666 ?
O18 P07 O15 W002 124.0(18) . . . . ?
O18 P07 O15 W002 -56.0(18) 3_666 . . . ?
O18 P07 O15 W004 179.2(13) 3_666 . . . ?
O18 P07 O15 W004 -0.8(13) . . . . ?
O18 P07 O15 O13 62.9(14) 3_666 . . 3_666 ?
O18 P07 O15 O13 -117.1(14) . . . 3_666 ?
O18 P07 O15 O14 -58.1(14) 3_666 . . . ?
O18 P07 O15 O14 121.9(14) . . . . ?
O18 P07 O15 O18 180.000(9) 3_666 . . . ?
O18 O14 O15 W002 -133.9(12) 3_666 . . . ?
O18 O14 O15 W004 153.3(16) 3_666 . . . ?
O18 O14 O15 P07 44.4(11) 3_666 . . . ?
O18 O14 O15 O13 -1.8(15) 3_666 . . 3_666 ?
O18 O14 O15 O18 89.1(15) 3_666 . . . ?
N3 C19 N5 C12 0.0 . . . . ?
N3 C19 C11 C6 167.6(13) . . . . ?
N3 C19 C11 C7 -19(2) . . . . ?
N3 C3 C00N C18 -33(2) . . . . ?
N3 C3 C00N C15 148.0(14) . . . . ?
C19 N3 C3 N4 0.0 . . . . ?
C19 N3 C3 C00N 159(2) . . . . ?
C19 N5 C12 N4 0.0 . . . . ?
C19 N5 C12 C9 173(2) . . . . ?
C19 C11 C7 C21 -173(2) . . . . ?
N5 C19 C11 C6 -18(2) . . . . ?
N5 C19 C11 C7 155.5(13) . . . . ?
N5 C12 N4 C3 0.0 . . . . ?
N5 C12 C9 C8 19(3) . . . . ?
N5 C12 C9 C10 -163.5(15) . . . . ?
C12 N4 C3 N3 0.0 . . . . ?
C12 N4 C3 C00N -159(2) . . . . ?
C12 C9 C8 C20 177(2) . . . . ?
C12 C9 C10 C4 -177(2) . . . . ?
N4 C12 C9 C8 -167.6(14) . . . . ?
N4 C12 C9 C10 10(3) . . . . ?
N4 C3 C00N C18 126.2(16) . . . . ?
N4 C3 C00N C15 -53(2) . . . . ?
C3 N3 C19 N5 0.0 . . . . ?
C3 N3 C19 C11 175(2) . . . . ?
C3 C00N C15 C13 179(2) . . . . ?
C1 C18 C00N C3 -179(2) . . . . ?
C1 C18 C00N C15 0.0 . . . . ?
C18 C1 N17 C13 0.0 . . . . ?
C18 C00N C15 C13 0.0 . . . . ?
C00N C15 C13 N17 0.0 . . . . ?
C15 C13 N17 C1 0.0 . . . . ?
N17 C1 C18 C00N 0.0 . . . . ?
C9 C12 N4 C3 -174(2) . . . . ?
C9 C8 C20 N16 0.0 . . . . ?
C8 C9 C10 C4 0.0 . . . . ?
C8 C20 N16 C4 0.0 . . . . ?
C20 N16 C4 C10 0.0 . . . . ?
N16 C4 C10 C9 0.0 . . . . ?
C10 C9 C8 C20 0.0 . . . . ?
N22 C23 C6 C11 0.0 . . . . ?
C23 N22 C21 C7 0.0 . . . . ?
C23 C6 C11 C19 173(2) . . . . ?
C23 C6 C11 C7 0.0 . . . . ?
C6 C11 C7 C21 0.0 . . . . ?
C11 C19 N5 C12 -175(2) . . . . ?
C11 C7 C21 N22 0.0 . . . . ?
C21 N22 C23 C6 0.0 . . . . ?
O00R W005 O00D W002 -108.1(16) . . . . ?
O1 W001 O009 W003 -35(3) . . . . ?
O1 W001 O00A W004 -57.3(16) . . . 3_666 ?
O1 W001 O00G W002 105.1(14) . . . . ?
O2 W003 O00C W002 -110.8(18) . . . . ?
O2 W003 O3 W005 26(6) . . . 3_666 ?
O3 W003 O00C W002 -19(3) . . . . ?
O3 W005 O00D W002 -21(3) 3_666 . . . ?
O4 W002 O00C W003 105.3(15) . . . . ?
O4 W002 O00G W001 -23(3) . . . . ?
O4 W004 O008 W005 53.6(15) . . . . ?
O4 W004 O5 W006 -103.0(16) . . . 3_666 ?
O5 W004 O008 W005 -27(3) . . . . ?
O5 W006 O00H W001 -8(7) 3_666 . . . ?
O5 W006 O00Q W005 -89(6) 3_666 . . . ?
